data_7227585
loop_
_publ_author_name
'Ridenour, J. August'
'Carter, Korey P.'
'Butcher, Ray J.'
'Cahill, Christopher L.'

_publ_section_title
;
 RE-p-halobenzoic acid--terpyridine complexes, Part II: structural
 diversity, supramolecular assembly, and luminescence properties in a
 series of p-bromobenzoic acid rare-earth hybrid materials
;
_journal_issue 8
_journal_name_full CrystEngComm
_journal_page_first 1172
_journal_paper_doi 10.1039/C6CE02355J
_journal_volume 19
_journal_year 2017
_chemical_formula_sum 'C36 H25 Br3 Er N3 O7'
_chemical_formula_weight 1018.58
_space_group_crystal_system triclinic
_space_group_IT_number 2
_space_group_name_Hall '-P 1'
_space_group_name_H-M_alt 'P -1'
_symmetry_cell_setting triclinic
_symmetry_Int_Tables_number 2
_symmetry_space_group_name_Hall '-P 1'
_symmetry_space_group_name_H-M 'P -1'
_atom_sites_solution_hydrogens mixed
_audit_creation_method SHELXL-2014/7
_audit_update_record
;
2016-11-03 deposited with the CCDC.
2017-01-30 downloaded from the CCDC.
;
_cell_angle_alpha 103.2070(10)
_cell_angle_beta 92.7280(9)
_cell_angle_gamma 92.6880(10)
_cell_formula_units_Z 2
_cell_length_a 8.7754(7)
_cell_length_b 13.2024(11)
_cell_length_c 15.3521(13)
_cell_measurement_reflns_used 22635
_cell_measurement_temperature 293(2)
_cell_measurement_theta_max 50.568
_cell_measurement_theta_min 5.227
_cell_volume 1726.6(2)
_computing_cell_refinement 'SAINT, Bruker-AXS'
_computing_data_collection 'APEX, Bruker-AXS'
_computing_data_reduction 'SAINT, Bruker-AXS'
_computing_molecular_graphics 'WinGX (Farrugia, 2012)'
_computing_publication_material 'Crystal Maker (Palmer, 2009)'
_computing_structure_refinement 'SHELXL-2014/7 (Sheldrick, 2014)'
_computing_structure_solution 'Superflip (Chapuis, 2007)'
_diffrn_ambient_temperature 293(2)
_diffrn_measured_fraction_theta_full 0.999
_diffrn_measured_fraction_theta_max 0.993
_diffrn_measurement_device_type 'Bruker SMART APEXII'
_diffrn_measurement_method 'omega scans'
_diffrn_radiation_probe x-ray
_diffrn_radiation_type MoK\a
_diffrn_radiation_wavelength 0.71073
_diffrn_reflns_av_R_equivalents 0.0438
_diffrn_reflns_av_unetI/netI 0.0544
_diffrn_reflns_Laue_measured_fraction_full 0.999
_diffrn_reflns_Laue_measured_fraction_max 0.993
_diffrn_reflns_limit_h_max 11
_diffrn_reflns_limit_h_min -11
_diffrn_reflns_limit_k_max 17
_diffrn_reflns_limit_k_min -17
_diffrn_reflns_limit_l_max 20
_diffrn_reflns_limit_l_min -20
_diffrn_reflns_number 22635
_diffrn_reflns_point_group_measured_fraction_full 0.999
_diffrn_reflns_point_group_measured_fraction_max 0.993
_diffrn_reflns_theta_full 25.500
_diffrn_reflns_theta_max 27.763
_diffrn_reflns_theta_min 1.365
_diffrn_source 'fine-focused sealed tube'
_diffrn_source_type Siemens
_exptl_absorpt_coefficient_mu 5.956
_exptl_absorpt_correction_T_max 0.7456
_exptl_absorpt_correction_T_min 0.5274
_exptl_absorpt_correction_type multi-scan
_exptl_absorpt_process_details 'SADABS, G. Sheldrick (2015)'
_exptl_crystal_colour yellow
_exptl_crystal_density_diffrn 1.959
_exptl_crystal_description rod
_exptl_crystal_F_000 982
_exptl_crystal_recrystallization_method Hydrothermal
_exptl_crystal_size_max 0.220
_exptl_crystal_size_mid 0.119
_exptl_crystal_size_min 0.039
_refine_diff_density_max 1.817
_refine_diff_density_min -1.106
_refine_diff_density_rms 0.148
_refine_ls_extinction_method none
_refine_ls_goodness_of_fit_ref 1.002
_refine_ls_hydrogen_treatment mixed
_refine_ls_matrix_type full
_refine_ls_number_parameters 459
_refine_ls_number_reflns 8094
_refine_ls_number_restraints 0
_refine_ls_restrained_S_all 1.002
_refine_ls_R_factor_all 0.0600
_refine_ls_R_factor_gt 0.0411
_refine_ls_shift/su_max 0.002
_refine_ls_shift/su_mean 0.000
_refine_ls_structure_factor_coef Fsqd
_refine_ls_weighting_details 'w=1/[\s^2^(Fo^2^)+(0.0553P)^2^] where P=(Fo^2^+2Fc^2^)/3'
_refine_ls_weighting_scheme calc
_refine_ls_wR_factor_gt 0.0934
_refine_ls_wR_factor_ref 0.1017
_reflns_Friedel_coverage 0.000
_reflns_number_gt 6371
_reflns_number_total 8094
_reflns_threshold_expression 'I > 2\s(I)'
_cod_data_source_file c6ce02355j2.cif
_cod_data_source_block Complex_11
_cod_depositor_comments 'Adding full bibliography for 7227579--7227602.cif.'
_cod_database_code 7227585
_shelx_space_group_comment
;
The symmetry employed for this shelxl refinement is uniquely defined
by the following loop, which should always be used as a source of
symmetry information in preference to the above space-group names.
They are only intended as comments.
;

loop_
_space_group_symop_operation_xyz
'x, y, z'
'-x, -y, -z'

loop_
_atom_site_label
_atom_site_type_symbol
_atom_site_fract_x
_atom_site_fract_y
_atom_site_fract_z
_atom_site_U_iso_or_equiv
_atom_site_adp_type
_atom_site_occupancy
_atom_site_site_symmetry_order
_atom_site_calc_flag
_atom_site_refinement_flags_posn
_atom_site_refinement_flags_adp
Er1 Er 0.03450(2) 0.52561(2) 0.19651(2) 0.02620(8) Uani 1 1 d . .
Br1 Br 0.29343(7) 1.15347(4) 0.55288(4) 0.05570(17) Uani 1 1 d . .
Br3 Br 0.70256(8) 1.03486(6) 0.25334(5) 0.0693(2) Uani 1 1 d . .
Br2 Br -0.24746(13) -0.11022(6) -0.14097(6) 0.1029(3) Uani 1 1 d . .
O3 O -0.1140(4) 0.3618(3) 0.1578(2) 0.0378(8) Uani 1 1 d . .
O4 O 0.0530(4) 0.3821(3) 0.0608(2) 0.0365(8) Uani 1 1 d . .
O1 O 0.0007(4) 0.7120(3) 0.2521(2) 0.0363(8) Uani 1 1 d . .
O2 O 0.1627(4) 0.6396(3) 0.3302(2) 0.0392(8) Uani 1 1 d . .
OW1 O -0.1396(4) 0.5635(3) 0.0904(2) 0.0335(8) Uani 1 1 d . .
N1 N -0.2008(4) 0.5520(3) 0.2861(2) 0.0308(9) Uani 1 1 d . .
N2 N 0.0246(4) 0.4376(3) 0.3277(2) 0.0272(8) Uani 1 1 d . .
O6 O 0.3400(4) 0.5830(3) 0.0032(2) 0.0445(9) Uani 1 1 d . .
C23 C -0.0513(5) 0.3269(4) 0.0847(3) 0.0309(10) Uani 1 1 d . .
C16 C 0.0988(5) 0.7190(4) 0.3162(3) 0.0303(10) Uani 1 1 d . .
N3 N 0.2585(4) 0.4211(3) 0.2189(2) 0.0304(9) Uani 1 1 d . .
C27 C -0.1853(8) 0.0250(5) -0.0706(4) 0.0565(17) Uani 1 1 d . .
C24 C -0.0991(5) 0.2206(4) 0.0295(3) 0.0330(11) Uani 1 1 d . .
C14 C 0.5047(6) 0.3632(4) 0.1742(4) 0.0397(12) Uani 1 1 d . .
H2 H 0.5823 0.3607 0.1347 0.048 Uiso 1 1 calc R U
C22 C 0.2621(6) 0.8376(4) 0.4405(3) 0.0373(11) Uani 1 1 d . .
H22 H 0.3125 0.7797 0.4486 0.045 Uiso 1 1 calc R U
C21 C 0.3071(6) 0.9345(4) 0.4937(4) 0.0430(13) Uani 1 1 d . .
H21 H 0.3855 0.9422 0.5381 0.052 Uiso 1 1 calc R U
C19 C 0.1151(6) 1.0091(4) 0.4139(4) 0.0459(13) Uani 1 1 d . .
H19 H 0.0657 1.0671 0.4052 0.055 Uiso 1 1 calc R U
C10 C 0.1355(5) 0.3762(4) 0.3436(3) 0.0313(10) Uani 1 1 d . .
C17 C 0.1430(5) 0.8245(4) 0.3748(3) 0.0332(11) Uani 1 1 d . .
C9 C 0.1259(7) 0.3189(5) 0.4079(4) 0.0493(14) Uani 1 1 d . .
H7 H 0.2046 0.2770 0.4172 0.059 Uiso 1 1 calc R U
C34 C 0.5811(6) 0.9113(4) 0.1981(4) 0.0446(13) Uani 1 1 d . .
C20 C 0.2332(6) 1.0195(4) 0.4796(3) 0.0374(12) Uani 1 1 d . .
C35 C 0.6353(7) 0.8432(5) 0.1292(4) 0.0591(17) Uani 1 1 d . .
H35 H 0.7307 0.8564 0.1088 0.071 Uiso 1 1 calc R U
C30 C 0.3112(5) 0.6316(4) 0.0786(3) 0.0316(11) Uani 1 1 d . .
C29 C -0.0295(7) 0.1806(4) -0.0478(4) 0.0480(14) Uani 1 1 d . .
H29 H 0.0468 0.2205 -0.0666 0.058 Uiso 1 1 calc R U
C15 C 0.3725(6) 0.4144(4) 0.1631(3) 0.0373(12) Uani 1 1 d . .
H1 H 0.3628 0.4455 0.1147 0.045 Uiso 1 1 calc R U
C26 C -0.2583(8) 0.0624(5) 0.0061(5) 0.0627(18) Uani 1 1 d . .
H26 H -0.3358 0.0222 0.0236 0.075 Uiso 1 1 calc R U
C8 C 0.0010(7) 0.3237(5) 0.4580(4) 0.0578(17) Uani 1 1 d . .
H8 H -0.0060 0.2857 0.5019 0.069 Uiso 1 1 calc R U
C33 C 0.4383(7) 0.8947(4) 0.2296(4) 0.0477(14) Uani 1 1 d . .
H33 H 0.4016 0.9431 0.2767 0.057 Uiso 1 1 calc R U
C1 C -0.3107(6) 0.6106(4) 0.2636(3) 0.0365(11) Uani 1 1 d . .
H15 H -0.2962 0.6415 0.2157 0.044 Uiso 1 1 calc R U
C5 C -0.2205(5) 0.5092(4) 0.3562(3) 0.0322(11) Uani 1 1 d . .
C4 C -0.3500(6) 0.5262(4) 0.4056(4) 0.0433(13) Uani 1 1 d . .
H12 H -0.3604 0.4984 0.4557 0.052 Uiso 1 1 calc R U
C11 C 0.2701(5) 0.3719(4) 0.2866(3) 0.0295(10) Uani 1 1 d . .
C31 C 0.4048(5) 0.7310(4) 0.1201(3) 0.0316(10) Uani 1 1 d . .
C3 C -0.4626(6) 0.5845(4) 0.3796(4) 0.0442(13) Uani 1 1 d . .
H13 H -0.5509 0.5944 0.4109 0.053 Uiso 1 1 calc R U
C7 C -0.1142(7) 0.3853(5) 0.4426(4) 0.0502(15) Uani 1 1 d . .
H9 H -0.2010 0.3888 0.4754 0.060 Uiso 1 1 calc R U
C12 C 0.3975(6) 0.3191(4) 0.3008(3) 0.0384(12) Uani 1 1 d . .
H4 H 0.4032 0.2854 0.3478 0.046 Uiso 1 1 calc R U
C36 C 0.5461(6) 0.7516(5) 0.0881(4) 0.0482(14) Uani 1 1 d . .
H36 H 0.5817 0.7049 0.0395 0.058 Uiso 1 1 calc R U
C6 C -0.0999(5) 0.4417(4) 0.3782(3) 0.0333(11) Uani 1 1 d . .
O5 O 0.2081(4) 0.6045(3) 0.1256(2) 0.0406(8) Uani 1 1 d . .
C2 C -0.4441(6) 0.6275(4) 0.3078(4) 0.0415(13) Uani 1 1 d . .
H14 H -0.5188 0.6670 0.2892 0.050 Uiso 1 1 calc R U
C13 C 0.5169(6) 0.3168(4) 0.2447(4) 0.0433(13) Uani 1 1 d . .
H3 H 0.6050 0.2837 0.2551 0.052 Uiso 1 1 calc R U
C32 C 0.3530(6) 0.8049(4) 0.1893(3) 0.0422(13) Uani 1 1 d . .
H32 H 0.2568 0.7936 0.2095 0.051 Uiso 1 1 calc R U
C18 C 0.0729(6) 0.9115(4) 0.3619(3) 0.0408(12) Uani 1 1 d . .
H18 H -0.0047 0.9041 0.3171 0.049 Uiso 1 1 calc R U
C25 C -0.2147(7) 0.1612(4) 0.0572(4) 0.0516(15) Uani 1 1 d . .
H25 H -0.2623 0.1877 0.1098 0.062 Uiso 1 1 calc R U
C28 C -0.0716(8) 0.0815(5) -0.0982(4) 0.0630(18) Uani 1 1 d . .
H28 H -0.0229 0.0540 -0.1502 0.076 Uiso 1 1 calc R U
HW1A H -0.197(6) 0.513(4) 0.061(4) 0.041(16) Uiso 1 1 d . .
HW1B H -0.104(8) 0.580(5) 0.050(4) 0.07(2) Uiso 1 1 d . .

loop_
_atom_site_aniso_label
_atom_site_aniso_U_11
_atom_site_aniso_U_22
_atom_site_aniso_U_33
_atom_site_aniso_U_23
_atom_site_aniso_U_13
_atom_site_aniso_U_12
Er1 0.02503(11) 0.02850(13) 0.02376(11) 0.00433(8) 0.00246(7) -0.00433(8)
Br1 0.0595(4) 0.0327(3) 0.0641(4) -0.0069(3) -0.0135(3) -0.0021(3)
Br3 0.0700(5) 0.0566(4) 0.0732(5) 0.0065(4) -0.0089(4) -0.0252(4)
Br2 0.1398(8) 0.0376(4) 0.1091(7) -0.0146(4) -0.0475(6) -0.0090(5)
O3 0.0397(19) 0.037(2) 0.0337(18) 0.0024(15) 0.0060(15) -0.0074(16)
O4 0.0368(19) 0.039(2) 0.0324(17) 0.0073(15) 0.0029(15) -0.0106(16)
O1 0.0334(18) 0.036(2) 0.0352(18) 0.0017(15) -0.0021(15) -0.0045(15)
O2 0.045(2) 0.033(2) 0.0375(19) 0.0059(16) 0.0020(16) -0.0073(16)
OW1 0.036(2) 0.038(2) 0.0248(17) 0.0043(16) -0.0011(15) -0.0053(16)
N1 0.027(2) 0.034(2) 0.031(2) 0.0077(18) 0.0027(16) -0.0026(17)
N2 0.0264(19) 0.029(2) 0.0246(18) 0.0043(16) 0.0026(15) -0.0019(16)
O6 0.038(2) 0.053(2) 0.039(2) 0.0031(18) 0.0087(16) -0.0144(18)
C23 0.030(2) 0.034(3) 0.027(2) 0.005(2) -0.0036(19) 0.002(2)
C16 0.030(2) 0.026(3) 0.033(2) 0.002(2) 0.010(2) -0.007(2)
N3 0.028(2) 0.031(2) 0.032(2) 0.0062(17) 0.0017(16) -0.0021(17)
C27 0.067(4) 0.030(3) 0.060(4) -0.007(3) -0.023(3) 0.000(3)
C24 0.036(3) 0.025(3) 0.035(3) 0.001(2) -0.006(2) -0.002(2)
C14 0.034(3) 0.037(3) 0.046(3) 0.005(2) 0.010(2) -0.002(2)
C22 0.036(3) 0.033(3) 0.041(3) 0.008(2) -0.005(2) 0.001(2)
C21 0.040(3) 0.042(3) 0.042(3) 0.003(3) -0.010(2) -0.004(2)
C19 0.049(3) 0.034(3) 0.053(3) 0.007(3) -0.004(3) 0.008(3)
C10 0.031(2) 0.031(3) 0.031(2) 0.006(2) -0.0002(19) -0.003(2)
C17 0.032(3) 0.035(3) 0.029(2) 0.002(2) 0.006(2) -0.008(2)
C9 0.049(3) 0.060(4) 0.049(3) 0.029(3) 0.011(3) 0.011(3)
C34 0.045(3) 0.040(3) 0.047(3) 0.010(3) -0.004(3) -0.010(3)
C20 0.043(3) 0.031(3) 0.032(3) -0.005(2) 0.000(2) -0.003(2)
C35 0.038(3) 0.062(4) 0.070(4) 0.000(3) 0.014(3) -0.017(3)
C30 0.024(2) 0.040(3) 0.032(2) 0.012(2) 0.0005(19) -0.003(2)
C29 0.045(3) 0.041(3) 0.049(3) -0.004(3) 0.006(3) -0.005(3)
C15 0.036(3) 0.036(3) 0.040(3) 0.009(2) 0.008(2) 0.000(2)
C26 0.073(4) 0.041(4) 0.070(4) 0.010(3) -0.001(4) -0.017(3)
C8 0.063(4) 0.067(4) 0.058(4) 0.040(3) 0.019(3) 0.013(3)
C33 0.058(4) 0.041(3) 0.041(3) 0.003(3) 0.010(3) -0.005(3)
C1 0.038(3) 0.037(3) 0.033(3) 0.004(2) 0.003(2) 0.000(2)
C5 0.027(2) 0.037(3) 0.031(2) 0.005(2) 0.0039(19) -0.004(2)
C4 0.045(3) 0.048(3) 0.039(3) 0.014(3) 0.013(2) -0.003(3)
C11 0.030(2) 0.028(3) 0.029(2) 0.004(2) -0.0004(19) -0.004(2)
C31 0.030(2) 0.034(3) 0.031(2) 0.012(2) -0.0003(19) -0.004(2)
C3 0.030(3) 0.047(3) 0.054(3) 0.004(3) 0.017(2) 0.004(2)
C7 0.047(3) 0.056(4) 0.056(3) 0.027(3) 0.025(3) 0.008(3)
C12 0.037(3) 0.037(3) 0.040(3) 0.008(2) -0.003(2) 0.001(2)
C36 0.039(3) 0.044(3) 0.054(3) -0.004(3) 0.011(3) -0.004(3)
C6 0.033(3) 0.029(3) 0.035(3) 0.001(2) 0.004(2) -0.006(2)
O5 0.0363(19) 0.042(2) 0.046(2) 0.0142(17) 0.0125(16) -0.0093(16)
C2 0.032(3) 0.042(3) 0.047(3) 0.002(3) 0.005(2) 0.007(2)
C13 0.031(3) 0.044(3) 0.053(3) 0.008(3) 0.002(2) 0.005(2)
C32 0.043(3) 0.040(3) 0.044(3) 0.009(2) 0.017(2) -0.002(2)
C18 0.040(3) 0.043(3) 0.037(3) 0.007(2) -0.008(2) -0.003(2)
C25 0.059(4) 0.036(3) 0.054(3) 0.000(3) 0.008(3) -0.009(3)
C28 0.072(5) 0.043(4) 0.062(4) -0.013(3) 0.001(3) 0.005(3)

loop_
_atom_type_symbol
_atom_type_description
_atom_type_scat_dispersion_real
_atom_type_scat_dispersion_imag
_atom_type_scat_source
C C 0.0033 0.0016 'International Tables Vol C Tables 4.2.6.8 and 6.1.1.4'
H H 0.0000 0.0000 'International Tables Vol C Tables 4.2.6.8 and 6.1.1.4'
N N 0.0061 0.0033 'International Tables Vol C Tables 4.2.6.8 and 6.1.1.4'
O O 0.0106 0.0060 'International Tables Vol C Tables 4.2.6.8 and 6.1.1.4'
Br Br -0.2901 2.4595 'International Tables Vol C Tables 4.2.6.8 and 6.1.1.4'
Er Er -0.2586 4.9576 'International Tables Vol C Tables 4.2.6.8 and 6.1.1.4'

loop_
_geom_angle_atom_site_label_1
_geom_angle_atom_site_label_2
_geom_angle_atom_site_label_3
_geom_angle
O5 Er1 OW1 83.95(13)
O5 Er1 O3 134.13(12)
OW1 Er1 O3 81.06(13)
O5 Er1 O2 82.90(12)
OW1 Er1 O2 130.08(13)
O3 Er1 O2 137.86(11)
O5 Er1 O1 75.85(12)
OW1 Er1 O1 76.50(12)
O3 Er1 O1 139.99(11)
O2 Er1 O1 53.60(12)
O5 Er1 O4 81.32(12)
OW1 Er1 O4 75.54(12)
O3 Er1 O4 53.00(10)
O2 Er1 O4 147.96(12)
O1 Er1 O4 145.41(11)
O5 Er1 N3 81.52(13)
OW1 Er1 N3 144.64(12)
O3 Er1 N3 86.29(12)
O2 Er1 N3 79.71(12)
O1 Er1 N3 129.74(12)
O4 Er1 N3 70.52(12)
O5 Er1 N1 144.37(13)
OW1 Er1 N1 79.51(13)
O3 Er1 N1 73.94(12)
O2 Er1 N1 84.01(12)
O1 Er1 N1 69.71(12)
O4 Er1 N1 123.74(12)
N3 Er1 N1 128.17(12)
O5 Er1 N2 139.25(12)
OW1 Er1 N2 136.80(13)
O3 Er1 N2 67.91(11)
O2 Er1 N2 70.19(11)
O1 Er1 N2 108.65(11)
O4 Er1 N2 105.64(11)
N3 Er1 N2 64.35(12)
N1 Er1 N2 63.83(12)
O5 Er1 C16 77.20(13)
OW1 Er1 C16 103.20(14)
O3 Er1 C16 148.52(12)
O2 Er1 C16 26.89(13)
O1 Er1 C16 26.74(13)
O4 Er1 C16 158.48(12)
N3 Er1 C16 104.71(14)
N1 Er1 C16 76.21(13)
N2 Er1 C16 90.06(13)
O5 Er1 C23 107.69(13)
OW1 Er1 C23 76.88(13)
O3 Er1 C23 26.55(12)
O2 Er1 C23 152.64(13)
O1 Er1 C23 152.58(12)
O4 Er1 C23 26.45(12)
N3 Er1 C23 77.15(13)
N1 Er1 C23 99.00(13)
N2 Er1 C23 86.64(13)
C16 Er1 C23 175.05(13)
C23 O3 Er1 95.7(3)
C23 O4 Er1 92.0(3)
C16 O1 Er1 92.2(3)
C16 O2 Er1 92.6(3)
Er1 OW1 HW1A 116(4)
Er1 OW1 HW1B 115(5)
HW1A OW1 HW1B 98(6)
C5 N1 C1 118.2(4)
C5 N1 Er1 122.0(3)
C1 N1 Er1 119.8(3)
C10 N2 C6 117.4(4)
C10 N2 Er1 120.6(3)
C6 N2 Er1 121.6(3)
O4 C23 O3 119.3(4)
O4 C23 C24 120.8(4)
O3 C23 C24 119.8(4)
O4 C23 Er1 61.5(2)
O3 C23 Er1 57.8(2)
C24 C23 Er1 177.4(3)
O1 C16 O2 121.5(4)
O1 C16 C17 118.6(4)
O2 C16 C17 119.9(4)
O1 C16 Er1 61.0(2)
O2 C16 Er1 60.6(2)
C17 C16 Er1 175.1(3)
C15 N3 C11 118.1(4)
C15 N3 Er1 119.7(3)
C11 N3 Er1 122.2(3)
C28 C27 C26 122.2(6)
C28 C27 Br2 119.2(5)
C26 C27 Br2 118.5(5)
C29 C24 C25 119.6(5)
C29 C24 C23 120.6(5)
C25 C24 C23 119.8(4)
C13 C14 C15 118.0(5)
C13 C14 H2 121.0
C15 C14 H2 121.0
C21 C22 C17 121.5(5)
C21 C22 H22 119.3
C17 C22 H22 119.3
C20 C21 C22 118.5(5)
C20 C21 H21 120.8
C22 C21 H21 120.8
C18 C19 C20 118.8(5)
C18 C19 H19 120.6
C20 C19 H19 120.6
N2 C10 C9 122.1(4)
N2 C10 C11 116.5(4)
C9 C10 C11 121.4(4)
C18 C17 C22 118.5(5)
C18 C17 C16 120.9(4)
C22 C17 C16 120.6(5)
C8 C9 C10 119.9(5)
C8 C9 H7 120.0
C10 C9 H7 120.0
C35 C34 C33 121.9(5)
C35 C34 Br3 119.0(4)
C33 C34 Br3 119.1(4)
C21 C20 C19 121.4(5)
C21 C20 Br1 118.9(4)
C19 C20 Br1 119.7(4)
C34 C35 C36 119.3(5)
C34 C35 H35 120.3
C36 C35 H35 120.3
O6 C30 O5 125.2(5)
O6 C30 C31 118.5(4)
O5 C30 C31 116.3(4)
C24 C29 C28 120.7(6)
C24 C29 H29 119.6
C28 C29 H29 119.6
N3 C15 C14 123.1(5)
N3 C15 H1 118.4
C14 C15 H1 118.4
C27 C26 C25 118.9(6)
C27 C26 H26 120.6
C25 C26 H26 120.6
C9 C8 C7 119.0(5)
C9 C8 H8 120.5
C7 C8 H8 120.5
C32 C33 C34 118.2(5)
C32 C33 H33 120.9
C34 C33 H33 120.9
N1 C1 C2 123.6(5)
N1 C1 H15 118.2
C2 C1 H15 118.2
N1 C5 C4 121.1(5)
N1 C5 C6 117.3(4)
C4 C5 C6 121.6(4)
C3 C4 C5 119.4(5)
C3 C4 H12 120.3
C5 C4 H12 120.3
N3 C11 C12 121.5(4)
N3 C11 C10 116.0(4)
C12 C11 C10 122.4(4)
C32 C31 C36 117.9(5)
C32 C31 C30 121.6(4)
C36 C31 C30 120.5(4)
C2 C3 C4 119.8(5)
C2 C3 H13 120.1
C4 C3 H13 120.1
C8 C7 C6 119.3(5)
C8 C7 H9 120.4
C6 C7 H9 120.4
C11 C12 C13 119.5(5)
C11 C12 H4 120.3
C13 C12 H4 120.3
C31 C36 C35 120.2(5)
C31 C36 H36 119.9
C35 C36 H36 119.9
N2 C6 C7 122.2(5)
N2 C6 C5 115.0(4)
C7 C6 C5 122.7(4)
C30 O5 Er1 169.3(3)
C3 C2 C1 117.8(5)
C3 C2 H14 121.1
C1 C2 H14 121.1
C14 C13 C12 119.7(5)
C14 C13 H3 120.2
C12 C13 H3 120.2
C33 C32 C31 122.4(5)
C33 C32 H32 118.8
C31 C32 H32 118.8
C19 C18 C17 121.4(5)
C19 C18 H18 119.3
C17 C18 H18 119.3
C26 C25 C24 119.7(5)
C26 C25 H25 120.2
C24 C25 H25 120.2
C27 C28 C29 118.9(6)
C27 C28 H28 120.6
C29 C28 H28 120.6

loop_
_geom_bond_atom_site_label_1
_geom_bond_atom_site_label_2
_geom_bond_distance
Er1 O5 2.262(3)
Er1 OW1 2.333(3)
Er1 O3 2.409(3)
Er1 O2 2.439(3)
Er1 O1 2.450(3)
Er1 O4 2.493(3)
Er1 N3 2.508(4)
Er1 N1 2.529(4)
Er1 N2 2.548(4)
Er1 C16 2.799(5)
Er1 C23 2.834(5)
Br1 C20 1.902(5)
Br3 C34 1.907(5)
Br2 C27 1.904(6)
O3 C23 1.273(5)
O4 C23 1.263(6)
O1 C16 1.260(6)
O2 C16 1.267(6)
OW1 HW1A 0.84(6)
OW1 HW1B 0.78(7)
N1 C5 1.340(6)
N1 C1 1.344(6)
N2 C10 1.343(6)
N2 C6 1.365(6)
O6 C30 1.233(5)
C23 C24 1.494(7)
C16 C17 1.499(7)
N3 C15 1.341(6)
N3 C11 1.348(6)
C27 C28 1.359(9)
C27 C26 1.370(9)
C24 C29 1.368(7)
C24 C25 1.395(7)
C14 C13 1.363(7)
C14 C15 1.393(7)
C14 H2 0.9300
C22 C21 1.380(7)
C22 C17 1.394(7)
C22 H22 0.9300
C21 C20 1.376(7)
C21 H21 0.9300
C19 C18 1.375(7)
C19 C20 1.391(7)
C19 H19 0.9300
C10 C9 1.378(7)
C10 C11 1.499(6)
C17 C18 1.377(7)
C9 C8 1.364(8)
C9 H7 0.9300
C34 C35 1.344(8)
C34 C33 1.389(8)
C35 C36 1.410(8)
C35 H35 0.9300
C30 O5 1.272(5)
C30 C31 1.506(7)
C29 C28 1.382(8)
C29 H29 0.9300
C15 H1 0.9300
C26 C25 1.385(8)
C26 H26 0.9300
C8 C7 1.371(8)
C8 H8 0.9300
C33 C32 1.373(7)
C33 H33 0.9300
C1 C2 1.383(7)
C1 H15 0.9300
C5 C4 1.395(7)
C5 C6 1.489(7)
C4 C3 1.379(8)
C4 H12 0.9300
C11 C12 1.380(7)
C31 C32 1.379(7)
C31 C36 1.393(7)
C3 C2 1.363(8)
C3 H13 0.9300
C7 C6 1.375(7)
C7 H9 0.9300
C12 C13 1.385(7)
C12 H4 0.9300
C36 H36 0.9300
C2 H14 0.9300
C13 H3 0.9300
C32 H32 0.9300
C18 H18 0.9300
C25 H25 0.9300
C28 H28 0.9300
